data_4302476
loop_
_publ_author_name
'Amanda C. Bowman'
'Suzanne C. Bart'
'Frank W. Heinemann'
'Karsten Meyer'
'Paul J. Chirik'

_publ_section_title
;
Synthesis of Bis(imino)pyridine Iron Amide and Ammonia Compounds from an
N-H Transfer Agent
;
_journal_name_full 'Inorganic Chemistry'
_journal_page_first 5587
_journal_page_last 5589
_journal_paper_doi 10.1021/ic9003017
_journal_volume 48
_journal_year 2009
_chemical_formula_moiety 'C47 H53 Fe N4, 1.5(C7 H8)'
_chemical_formula_sum 'C57.5 H65 Fe N4'
_chemical_formula_weight 867.98
_chemical_name_systematic
; 
 ? 
;
_space_group_IT_number 2
_symmetry_cell_setting triclinic
_symmetry_space_group_name_Hall '-P 1'
_symmetry_space_group_name_H-M 'P -1'
_atom_sites_solution_hydrogens geom
_atom_sites_solution_primary direct
_atom_sites_solution_secondary difmap
_audit_creation_method SHELXL-97
_cell_angle_alpha 71.594(9)
_cell_angle_beta 76.764(10)
_cell_angle_gamma 78.316(8)
_cell_formula_units_Z 2
_cell_length_a 11.4441(9)
_cell_length_b 13.5081(18)
_cell_length_c 16.9763(16)
_cell_measurement_reflns_used 255
_cell_measurement_temperature 100(2)
_cell_measurement_theta_max 20.00
_cell_measurement_theta_min 6.00
_cell_volume 2399.7(5)
_computing_cell_refinement 'EVALCCD (Duisenberg, 2003)'
_computing_data_collection 'COLLECT (Bruker-Nonius, 2002)'
_computing_data_reduction 'EVALCCD (Duisenberg, 2003)'
_computing_molecular_graphics 'SHELXTL 6.12 (Bruker AXS, 2002)'
_computing_publication_material 'SHELXTL 6.12 (Bruker AXS, 2002)'
_computing_structure_refinement 'SHELXTL 6.12 (Bruker AXS, 2002)'
_computing_structure_solution 'SHELXTL 6.12 (Bruker AXS, 2002)'
_diffrn_ambient_temperature 100(2)
_diffrn_detector_area_resol_mean 9
_diffrn_measured_fraction_theta_full 0.998
_diffrn_measured_fraction_theta_max 0.998
_diffrn_measurement_device_type 'Bruker-Nonius KappaCCD'
_diffrn_measurement_method
;
 \f- and \w-rotations with 2.00 \% and 150 sec per frame
;
_diffrn_radiation_monochromator graphite
_diffrn_radiation_source 'fine-focus sealed tube'
_diffrn_radiation_type MoK\a
_diffrn_radiation_wavelength 0.71073
_diffrn_reflns_av_R_equivalents 0.0523
_diffrn_reflns_av_sigmaI/netI 0.0399
_diffrn_reflns_limit_h_max 14
_diffrn_reflns_limit_h_min -14
_diffrn_reflns_limit_k_max 17
_diffrn_reflns_limit_k_min -17
_diffrn_reflns_limit_l_max 21
_diffrn_reflns_limit_l_min -21
_diffrn_reflns_number 60107
_diffrn_reflns_theta_full 27.10
_diffrn_reflns_theta_max 27.10
_diffrn_reflns_theta_min 3.21
_exptl_absorpt_coefficient_mu 0.356
_exptl_absorpt_correction_T_max 0.965
_exptl_absorpt_correction_T_min 0.858
_exptl_absorpt_correction_type multi-scan
_exptl_absorpt_process_details 'SADABS, Bruker-AXS, 2002'
_exptl_crystal_colour 'dark brown'
_exptl_crystal_density_diffrn 1.201
_exptl_crystal_density_method 'not measured'
_exptl_crystal_description prism
_exptl_crystal_F_000 928
_exptl_crystal_size_max 0.46
_exptl_crystal_size_mid 0.23
_exptl_crystal_size_min 0.10
_refine_diff_density_max 1.038
_refine_diff_density_min -0.550
_refine_diff_density_rms 0.061
_refine_ls_extinction_method none
_refine_ls_goodness_of_fit_ref 1.029
_refine_ls_hydrogen_treatment constr
_refine_ls_matrix_type full
_refine_ls_number_parameters 579
_refine_ls_number_reflns 10567
_refine_ls_number_restraints 0
_refine_ls_restrained_S_all 1.029
_refine_ls_R_factor_all 0.0686
_refine_ls_R_factor_gt 0.0450
_refine_ls_shift/su_max 0.001
_refine_ls_shift/su_mean 0.000
_refine_ls_structure_factor_coef Fsqd
_refine_ls_weighting_details 'calc w=1/[\s^2^(Fo^2^)+(0.0447P)^2^+2.5130P] where P=(Fo^2^+2Fc^2^)/3'
_refine_ls_weighting_scheme calc
_refine_ls_wR_factor_gt 0.1016
_refine_ls_wR_factor_ref 0.1128
_reflns_number_gt 8169
_reflns_number_total 10567
_reflns_threshold_expression >2sigma(I)
_cod_data_source_file ic9003017_si_002_1.cif
_cod_data_source_block sd0712
_cod_original_sg_symbol_Hall -P1
_cod_original_formula_sum 'C57.50 H65 Fe N4'
_cod_database_code 4302476

loop_
_symmetry_equiv_pos_as_xyz
'x, y, z'
'-x, -y, -z'

loop_
_atom_site_label
_atom_site_type_symbol
_atom_site_fract_x
_atom_site_fract_y
_atom_site_fract_z
_atom_site_U_iso_or_equiv
_atom_site_adp_type
_atom_site_occupancy
_atom_site_symmetry_multiplicity
_atom_site_calc_flag
_atom_site_refinement_flags
_atom_site_disorder_assembly
_atom_site_disorder_group
Fe1 Fe 0.87247(2) 0.32331(2) 0.247043(17) 0.01193(8) Uani 1 1 d . . .
N1 N 0.89871(14) 0.26525(13) 0.13734(10) 0.0137(3) Uani 1 1 d . . .
N2 N 1.05188(14) 0.28115(12) 0.21852(10) 0.0125(3) Uani 1 1 d . . .
N3 N 0.95537(14) 0.39665(13) 0.31704(10) 0.0136(3) Uani 1 1 d . . .
N4 N 0.70249(14) 0.34058(14) 0.28956(11) 0.0166(4) Uani 1 1 d . . .
C1 C 1.04772(19) 0.17733(17) 0.03867(13) 0.0193(4) Uani 1 1 d . . .
H1A H 0.9786 0.1881 0.0104 0.029 Uiso 1 1 calc R . .
H1B H 1.0749 0.1017 0.0596 0.029 Uiso 1 1 calc R . .
H1C H 1.1141 0.2114 -0.0015 0.029 Uiso 1 1 calc R . .
C2 C 1.01024(17) 0.22452(15) 0.11136(12) 0.0138(4) Uani 1 1 d . . .
C3 C 1.09958(17) 0.23209(15) 0.15600(12) 0.0136(4) Uani 1 1 d . . .
C4 C 1.22374(18) 0.19727(16) 0.13846(13) 0.0181(4) Uani 1 1 d . . .
H4A H 1.2546 0.1603 0.0971 0.022 Uiso 1 1 calc R . .
C5 C 1.30143(18) 0.21695(17) 0.18156(14) 0.0208(4) Uani 1 1 d . . .
H5A H 1.3856 0.1914 0.1717 0.025 Uiso 1 1 calc R . .
C6 C 1.25449(18) 0.27489(16) 0.23983(13) 0.0183(4) Uani 1 1 d . . .
H6A H 1.3071 0.2924 0.2677 0.022 Uiso 1 1 calc R . .
C7 C 1.13087(17) 0.30648(15) 0.25658(12) 0.0138(4) Uani 1 1 d . . .
C8 C 1.07206(17) 0.37095(15) 0.31299(12) 0.0145(4) Uani 1 1 d . . .
C9 C 1.14661(18) 0.40413(18) 0.36010(13) 0.0204(4) Uani 1 1 d . . .
H9A H 1.0948 0.4522 0.3908 0.031 Uiso 1 1 calc R . .
H9B H 1.2118 0.4401 0.3200 0.031 Uiso 1 1 calc R . .
H9C H 1.1818 0.3418 0.4002 0.031 Uiso 1 1 calc R . .
C10 C 0.80039(17) 0.26438(15) 0.09882(12) 0.0142(4) Uani 1 1 d . . .
C11 C 0.75221(18) 0.17060(16) 0.11379(13) 0.0171(4) Uani 1 1 d . . .
C12 C 0.64756(19) 0.17774(18) 0.08257(14) 0.0233(5) Uani 1 1 d . . .
H12A H 0.6134 0.1155 0.0924 0.028 Uiso 1 1 calc R . .
C13 C 0.5919(2) 0.27298(18) 0.03755(14) 0.0253(5) Uani 1 1 d . . .
H13A H 0.5201 0.2758 0.0173 0.030 Uiso 1 1 calc R . .
C14 C 0.64152(19) 0.36414(17) 0.02214(13) 0.0210(4) Uani 1 1 d . . .
H14A H 0.6038 0.4292 -0.0096 0.025 Uiso 1 1 calc R . .
C15 C 0.74544(18) 0.36217(16) 0.05223(12) 0.0161(4) Uani 1 1 d . . .
C16 C 0.8078(2) 0.06369(16) 0.16457(14) 0.0224(5) Uani 1 1 d . . .
H16A H 0.8843 0.0731 0.1787 0.027 Uiso 1 1 calc R . .
C17 C 0.7221(3) 0.0224(2) 0.24724(19) 0.0462(7) Uani 1 1 d . . .
H17A H 0.7067 0.0723 0.2809 0.069 Uiso 1 1 calc R . .
H17B H 0.7594 -0.0462 0.2789 0.069 Uiso 1 1 calc R . .
H17C H 0.6454 0.0147 0.2349 0.069 Uiso 1 1 calc R . .
C18 C 0.8401(2) -0.01648(19) 0.11330(18) 0.0340(6) Uani 1 1 d . . .
H18A H 0.8942 0.0114 0.0603 0.051 Uiso 1 1 calc R . .
H18B H 0.7658 -0.0294 0.1010 0.051 Uiso 1 1 calc R . .
H18C H 0.8809 -0.0827 0.1459 0.051 Uiso 1 1 calc R . .
C19 C 0.80196(18) 0.46163(16) 0.03265(13) 0.0180(4) Uani 1 1 d . . .
H19A H 0.8489 0.4521 0.0781 0.022 Uiso 1 1 calc R . .
C20 C 0.7086(2) 0.56093(18) 0.03049(17) 0.0313(5) Uani 1 1 d . . .
H20A H 0.6492 0.5494 0.0831 0.047 Uiso 1 1 calc R . .
H20B H 0.6670 0.5764 -0.0174 0.047 Uiso 1 1 calc R . .
H20C H 0.7499 0.6205 0.0244 0.047 Uiso 1 1 calc R . .
C21 C 0.8917(2) 0.47583(19) -0.05111(14) 0.0277(5) Uani 1 1 d . . .
H21A H 0.9539 0.4137 -0.0476 0.042 Uiso 1 1 calc R . .
H21B H 0.9303 0.5386 -0.0624 0.042 Uiso 1 1 calc R . .
H21C H 0.8483 0.4843 -0.0968 0.042 Uiso 1 1 calc R . .
C22 C 0.88577(17) 0.45762(15) 0.37184(12) 0.0136(4) Uani 1 1 d . . .
C23 C 0.83161(18) 0.56004(16) 0.33460(12) 0.0158(4) Uani 1 1 d . . .
C24 C 0.75318(18) 0.61560(16) 0.38699(13) 0.0187(4) Uani 1 1 d . . .
H24A H 0.7160 0.6850 0.3630 0.022 Uiso 1 1 calc R . .
C25 C 0.72863(19) 0.57114(17) 0.47351(13) 0.0196(4) Uani 1 1 d . . .
H25A H 0.6743 0.6096 0.5084 0.023 Uiso 1 1 calc R . .
C26 C 0.78334(18) 0.47075(16) 0.50899(13) 0.0171(4) Uani 1 1 d . . .
H26A H 0.7661 0.4412 0.5684 0.021 Uiso 1 1 calc R . .
C27 C 0.86327(17) 0.41164(15) 0.45982(12) 0.0145(4) Uani 1 1 d . . .
C28 C 0.86348(19) 0.61008(16) 0.23981(13) 0.0195(4) Uani 1 1 d . . .
H28A H 0.8857 0.5520 0.2121 0.023 Uiso 1 1 calc R . .
C29 C 0.9752(2) 0.66626(19) 0.22021(14) 0.0273(5) Uani 1 1 d . . .
H29A H 0.9963 0.6971 0.1591 0.041 Uiso 1 1 calc R . .
H29B H 1.0435 0.6153 0.2406 0.041 Uiso 1 1 calc R . .
H29C H 0.9570 0.7221 0.2484 0.041 Uiso 1 1 calc R . .
C30 C 0.7583(2) 0.6855(2) 0.20230(15) 0.0310(5) Uani 1 1 d . . .
H30A H 0.6874 0.6488 0.2165 0.046 Uiso 1 1 calc R . .
H30B H 0.7819 0.7102 0.1408 0.046 Uiso 1 1 calc R . .
H30C H 0.7382 0.7460 0.2255 0.046 Uiso 1 1 calc R . .
C31 C 0.91565(18) 0.29969(16) 0.50194(12) 0.0169(4) Uani 1 1 d . . .
H31A H 0.9802 0.2741 0.4592 0.020 Uiso 1 1 calc R . .
C32 C 0.9740(2) 0.29401(19) 0.57650(14) 0.0275(5) Uani 1 1 d . . .
H32A H 1.0300 0.3463 0.5585 0.041 Uiso 1 1 calc R . .
H32B H 1.0186 0.2234 0.5959 0.041 Uiso 1 1 calc R . .
H32C H 0.9106 0.3087 0.6227 0.041 Uiso 1 1 calc R . .
C33 C 0.8174(2) 0.22820(17) 0.53001(14) 0.0238(5) Uani 1 1 d . . .
H33A H 0.7851 0.2297 0.4809 0.036 Uiso 1 1 calc R . .
H33B H 0.7519 0.2531 0.5707 0.036 Uiso 1 1 calc R . .
H33C H 0.8521 0.1559 0.5565 0.036 Uiso 1 1 calc R . .
C34 C 0.59709(17) 0.31689(16) 0.26446(13) 0.0167(4) Uani 1 1 d . . .
H34A H 0.6158 0.2870 0.2153 0.020 Uiso 1 1 calc R . .
C35 C 0.53848(17) 0.24695(16) 0.34896(14) 0.0190(4) Uani 1 1 d . . .
C36 C 0.47337(19) 0.16388(17) 0.37118(16) 0.0260(5) Uani 1 1 d . . .
H36A H 0.4578 0.1377 0.3294 0.031 Uiso 1 1 calc R . .
C37 C 0.4308(2) 0.11920(18) 0.45670(17) 0.0323(6) Uani 1 1 d . . .
H37A H 0.3862 0.0616 0.4732 0.039 Uiso 1 1 calc R . .
C38 C 0.4527(2) 0.15755(19) 0.51762(16) 0.0329(6) Uani 1 1 d . . .
H38A H 0.4237 0.1255 0.5755 0.039 Uiso 1 1 calc R . .
C39 C 0.51709(19) 0.24308(18) 0.49506(14) 0.0249(5) Uani 1 1 d . . .
H39A H 0.5312 0.2702 0.5368 0.030 Uiso 1 1 calc R . .
C40 C 0.55947(17) 0.28682(16) 0.41056(13) 0.0185(4) Uani 1 1 d . . .
C41 C 0.62889(17) 0.37996(16) 0.36113(12) 0.0162(4) Uani 1 1 d . . .
H41A H 0.6748 0.4038 0.3938 0.019 Uiso 1 1 calc R . .
C42 C 0.53596(17) 0.46424(16) 0.31539(12) 0.0159(4) Uani 1 1 d . . .
C43 C 0.47650(18) 0.56035(16) 0.32438(13) 0.0201(4) Uani 1 1 d . . .
H43A H 0.4883 0.5864 0.3674 0.024 Uiso 1 1 calc R . .
C44 C 0.39782(19) 0.61896(17) 0.26812(14) 0.0235(5) Uani 1 1 d . . .
H44A H 0.3571 0.6862 0.2723 0.028 Uiso 1 1 calc R . .
C45 C 0.37900(19) 0.57960(18) 0.20658(14) 0.0239(5) Uani 1 1 d . . .
H45A H 0.3258 0.6204 0.1690 0.029 Uiso 1 1 calc R . .
C46 C 0.43738(18) 0.48055(17) 0.19908(13) 0.0196(4) Uani 1 1 d . . .
H46A H 0.4231 0.4529 0.1577 0.024 Uiso 1 1 calc R . .
C47 C 0.51629(17) 0.42417(16) 0.25349(12) 0.0156(4) Uani 1 1 d . . .
C101 C 0.6997(4) 0.1130(3) 0.8789(2) 0.0653(11) Uani 1 1 d . . .
H10A H 0.7016 0.1287 0.9293 0.078 Uiso 1 1 calc R . .
C102 C 0.8135(4) 0.0966(3) 0.8217(2) 0.0712(11) Uani 1 1 d . . .
H10B H 0.8891 0.1039 0.8320 0.085 Uiso 1 1 calc R . .
C103 C 0.8039(6) 0.0705(3) 0.7530(3) 0.0881(15) Uani 1 1 d . . .
H10C H 0.8752 0.0566 0.7144 0.106 Uiso 1 1 calc R . .
C104 C 0.6909(6) 0.0635(3) 0.7377(3) 0.0955(17) Uani 1 1 d . . .
H10D H 0.6868 0.0459 0.6886 0.115 Uiso 1 1 calc R . .
C105 C 0.5873(6) 0.0815(3) 0.7921(3) 0.0977(17) Uani 1 1 d . . .
H10E H 0.5115 0.0765 0.7808 0.117 Uiso 1 1 calc R . .
C106 C 0.5915(4) 0.1066(3) 0.8627(2) 0.0646(10) Uani 1 1 d . . .
C107 C 0.4709(4) 0.1306(3) 0.9212(3) 0.0838(13) Uani 1 1 d . . .
H10F H 0.4815 0.1012 0.9802 0.126 Uiso 1 1 calc R . .
H10G H 0.4076 0.0988 0.9115 0.126 Uiso 1 1 calc R . .
H10H H 0.4470 0.2070 0.9089 0.126 Uiso 1 1 calc R . .
C201 C 1.0961(5) 0.0572(3) 0.4671(2) 0.0815(15) Uani 1 1 d . . .
H20D H 1.1627 0.0961 0.4454 0.098 Uiso 1 1 calc R . .
C202 C 1.0166(5) 0.0643(2) 0.4183(2) 0.0806(15) Uani 1 1 d . B .
H20E H 1.0264 0.1081 0.3618 0.097 Uiso 1 1 calc R . .
C203 C 0.9184(5) 0.0064(3) 0.4510(2) 0.0800(14) Uani 1 1 d . . .
H20F H 0.8618 0.0112 0.4163 0.096 Uiso 0.50 1 calc PR A 1
C204 C 0.8425(6) 0.0174(5) 0.4039(5) 0.0508(15) Uani 0.50 1 d P B 2
H20G H 0.7794 -0.0271 0.4344 0.076 Uiso 0.50 1 calc PR B 2
H20H H 0.8840 -0.0033 0.3531 0.076 Uiso 0.50 1 calc PR B 2
H20I H 0.8054 0.0914 0.3879 0.076 Uiso 0.50 1 calc PR B 2

loop_
_atom_site_aniso_label
_atom_site_aniso_U_11
_atom_site_aniso_U_22
_atom_site_aniso_U_33
_atom_site_aniso_U_23
_atom_site_aniso_U_13
_atom_site_aniso_U_12
Fe1 0.00894(13) 0.01511(15) 0.01252(14) -0.00552(11) -0.00137(10) -0.00150(10)
N1 0.0143(8) 0.0138(8) 0.0139(8) -0.0041(6) -0.0033(6) -0.0028(6)
N2 0.0123(8) 0.0133(8) 0.0121(8) -0.0034(6) -0.0024(6) -0.0021(6)
N3 0.0142(8) 0.0147(8) 0.0123(8) -0.0044(6) -0.0017(6) -0.0030(6)
N4 0.0116(8) 0.0232(9) 0.0180(9) -0.0102(7) -0.0020(7) -0.0028(7)
C1 0.0214(10) 0.0220(11) 0.0162(10) -0.0098(8) 0.0002(8) -0.0039(8)
C2 0.0171(10) 0.0110(9) 0.0131(9) -0.0030(7) -0.0015(7) -0.0032(7)
C3 0.0143(9) 0.0115(9) 0.0133(9) -0.0015(7) -0.0011(7) -0.0025(7)
C4 0.0169(10) 0.0182(10) 0.0184(10) -0.0080(8) 0.0006(8) -0.0007(8)
C5 0.0105(9) 0.0245(11) 0.0258(11) -0.0083(9) -0.0017(8) 0.0016(8)
C6 0.0129(9) 0.0222(11) 0.0206(10) -0.0044(8) -0.0052(8) -0.0045(8)
C7 0.0129(9) 0.0150(9) 0.0135(9) -0.0020(7) -0.0036(7) -0.0042(7)
C8 0.0144(9) 0.0154(10) 0.0134(9) -0.0020(8) -0.0027(7) -0.0047(8)
C9 0.0157(10) 0.0293(12) 0.0214(11) -0.0122(9) -0.0032(8) -0.0067(9)
C10 0.0134(9) 0.0185(10) 0.0126(9) -0.0073(8) -0.0017(7) -0.0021(8)
C11 0.0169(10) 0.0188(10) 0.0173(10) -0.0090(8) -0.0002(8) -0.0030(8)
C12 0.0214(11) 0.0253(12) 0.0301(12) -0.0150(10) -0.0033(9) -0.0083(9)
C13 0.0183(10) 0.0341(13) 0.0296(12) -0.0142(10) -0.0103(9) -0.0023(9)
C14 0.0216(11) 0.0234(11) 0.0183(10) -0.0052(9) -0.0077(8) 0.0003(9)
C15 0.0165(10) 0.0197(10) 0.0124(9) -0.0052(8) -0.0018(7) -0.0031(8)
C16 0.0230(11) 0.0159(10) 0.0277(12) -0.0060(9) -0.0026(9) -0.0039(8)
C17 0.0423(16) 0.0272(14) 0.0471(17) 0.0067(12) 0.0077(13) -0.0011(12)
C18 0.0334(13) 0.0210(12) 0.0538(17) -0.0177(11) -0.0096(12) -0.0036(10)
C19 0.0189(10) 0.0161(10) 0.0178(10) -0.0009(8) -0.0051(8) -0.0039(8)
C20 0.0274(12) 0.0183(11) 0.0418(15) -0.0037(10) 0.0004(11) -0.0040(9)
C21 0.0274(12) 0.0270(12) 0.0239(12) -0.0024(9) 0.0018(9) -0.0080(10)
C22 0.0121(9) 0.0168(10) 0.0153(9) -0.0076(8) -0.0024(7) -0.0049(7)
C23 0.0166(10) 0.0167(10) 0.0165(10) -0.0051(8) -0.0044(8) -0.0056(8)
C24 0.0173(10) 0.0157(10) 0.0244(11) -0.0078(8) -0.0057(8) 0.0003(8)
C25 0.0177(10) 0.0237(11) 0.0215(11) -0.0139(9) -0.0029(8) -0.0009(8)
C26 0.0166(10) 0.0234(11) 0.0136(10) -0.0071(8) -0.0016(8) -0.0059(8)
C27 0.0121(9) 0.0180(10) 0.0167(10) -0.0073(8) -0.0038(7) -0.0041(8)
C28 0.0259(11) 0.0167(10) 0.0163(10) -0.0040(8) -0.0040(8) -0.0045(8)
C29 0.0268(12) 0.0326(13) 0.0208(11) -0.0045(10) -0.0011(9) -0.0087(10)
C30 0.0291(12) 0.0338(13) 0.0235(12) 0.0043(10) -0.0067(10) -0.0074(10)
C31 0.0171(10) 0.0193(10) 0.0137(10) -0.0041(8) -0.0033(8) -0.0018(8)
C32 0.0286(12) 0.0318(13) 0.0235(12) -0.0064(10) -0.0135(10) 0.0002(10)
C33 0.0239(11) 0.0180(11) 0.0269(12) -0.0025(9) -0.0051(9) -0.0028(9)
C34 0.0107(9) 0.0215(11) 0.0208(10) -0.0103(8) -0.0028(8) -0.0020(8)
C35 0.0099(9) 0.0173(10) 0.0272(11) -0.0055(9) -0.0042(8) 0.0034(8)
C36 0.0140(10) 0.0173(11) 0.0459(14) -0.0082(10) -0.0091(10) 0.0025(8)
C37 0.0184(11) 0.0157(11) 0.0515(16) 0.0033(11) -0.0033(11) -0.0007(9)
C38 0.0202(11) 0.0270(13) 0.0328(13) 0.0092(10) 0.0019(10) 0.0022(9)
C39 0.0157(10) 0.0266(12) 0.0235(11) -0.0017(9) -0.0022(9) 0.0066(9)
C40 0.0100(9) 0.0185(10) 0.0233(11) -0.0043(8) -0.0034(8) 0.0040(8)
C41 0.0124(9) 0.0212(10) 0.0155(10) -0.0074(8) -0.0007(7) -0.0021(8)
C42 0.0115(9) 0.0183(10) 0.0162(10) -0.0036(8) 0.0013(7) -0.0045(8)
C43 0.0186(10) 0.0207(11) 0.0198(11) -0.0074(8) 0.0034(8) -0.0054(8)
C44 0.0212(11) 0.0168(10) 0.0253(11) -0.0030(9) 0.0036(9) -0.0001(8)
C45 0.0182(10) 0.0251(12) 0.0205(11) 0.0018(9) -0.0023(8) 0.0004(9)
C46 0.0146(10) 0.0257(11) 0.0171(10) -0.0046(9) -0.0016(8) -0.0034(8)
C47 0.0103(9) 0.0184(10) 0.0169(10) -0.0051(8) 0.0022(7) -0.0042(8)
C101 0.112(3) 0.0378(18) 0.0364(18) -0.0079(14) -0.0147(19) 0.0079(19)
C102 0.110(3) 0.0384(18) 0.046(2) -0.0018(15) -0.011(2) 0.0127(19)
C103 0.154(5) 0.038(2) 0.053(2) -0.0019(17) 0.012(3) -0.021(3)
C104 0.174(6) 0.051(2) 0.057(3) -0.004(2) 0.002(3) -0.052(3)
C105 0.174(6) 0.051(2) 0.074(3) 0.006(2) -0.035(3) -0.052(3)
C106 0.088(3) 0.0329(17) 0.063(2) 0.0009(16) -0.020(2) -0.0016(17)
C107 0.081(3) 0.062(2) 0.120(4) -0.018(2) -0.057(3) -0.007(2)
C201 0.130(4) 0.0319(18) 0.045(2) -0.0012(15) 0.014(2) 0.024(2)
C202 0.130(4) 0.0229(16) 0.042(2) 0.0046(14) 0.033(2) 0.015(2)
C203 0.128(4) 0.0374(19) 0.052(2) -0.0168(17) -0.004(2) 0.033(2)
C204 0.043(3) 0.048(4) 0.068(4) -0.018(3) -0.020(3) -0.006(3)

loop_
_atom_type_symbol
_atom_type_description
_atom_type_scat_dispersion_real
_atom_type_scat_dispersion_imag
_atom_type_scat_source
C C 0.0033 0.0016 'International Tables Vol C Tables 4.2.6.8 and 6.1.1.4'
H H 0.0000 0.0000 'International Tables Vol C Tables 4.2.6.8 and 6.1.1.4'
N N 0.0061 0.0033 'International Tables Vol C Tables 4.2.6.8 and 6.1.1.4'
Fe Fe 0.3463 0.8444 'International Tables Vol C Tables 4.2.6.8 and 6.1.1.4'

loop_
_geom_angle_atom_site_label_1
_geom_angle_atom_site_label_2
_geom_angle_atom_site_label_3
_geom_angle
_geom_angle_site_symmetry_1
_geom_angle_site_symmetry_3
_geom_angle_publ_flag
N4 Fe1 N2 169.92(7) . . ?
N4 Fe1 N1 107.15(7) . . ?
N2 Fe1 N1 74.73(6) . . ?
N4 Fe1 N3 105.91(7) . . ?
N2 Fe1 N3 74.38(6) . . ?
N1 Fe1 N3 145.66(6) . . ?
C2 N1 C10 121.39(16) . . ?
C2 N1 Fe1 116.00(13) . . ?
C10 N1 Fe1 122.48(12) . . ?
C7 N2 C3 118.14(16) . . ?
C7 N2 Fe1 121.10(13) . . ?
C3 N2 Fe1 120.62(12) . . ?
C8 N3 C22 120.87(16) . . ?
C8 N3 Fe1 115.38(13) . . ?
C22 N3 Fe1 123.31(12) . . ?
C34 N4 C41 95.04(14) . . ?
C34 N4 Fe1 132.52(13) . . ?
C41 N4 Fe1 132.43(12) . . ?
C2 C1 H1A 109.5 . . ?
C2 C1 H1B 109.5 . . ?
H1A C1 H1B 109.5 . . ?
C2 C1 H1C 109.5 . . ?
H1A C1 H1C 109.5 . . ?
H1B C1 H1C 109.5 . . ?
N1 C2 C3 114.88(17) . . ?
N1 C2 C1 124.77(17) . . ?
C3 C2 C1 120.29(17) . . ?
N2 C3 C4 121.25(17) . . ?
N2 C3 C2 113.35(16) . . ?
C4 C3 C2 125.37(18) . . ?
C5 C4 C3 119.64(19) . . ?
C5 C4 H4A 120.2 . . ?
C3 C4 H4A 120.2 . . ?
C4 C5 C6 119.14(18) . . ?
C4 C5 H5A 120.4 . . ?
C6 C5 H5A 120.4 . . ?
C7 C6 C5 119.52(18) . . ?
C7 C6 H6A 120.2 . . ?
C5 C6 H6A 120.2 . . ?
N2 C7 C6 121.85(18) . . ?
N2 C7 C8 113.61(16) . . ?
C6 C7 C8 124.51(17) . . ?
N3 C8 C7 115.10(17) . . ?
N3 C8 C9 125.04(18) . . ?
C7 C8 C9 119.85(17) . . ?
C8 C9 H9A 109.5 . . ?
C8 C9 H9B 109.5 . . ?
H9A C9 H9B 109.5 . . ?
C8 C9 H9C 109.5 . . ?
H9A C9 H9C 109.5 . . ?
H9B C9 H9C 109.5 . . ?
C11 C10 C15 121.05(18) . . ?
C11 C10 N1 120.98(17) . . ?
C15 C10 N1 117.67(17) . . ?
C12 C11 C10 117.86(19) . . ?
C12 C11 C16 119.40(19) . . ?
C10 C11 C16 122.72(18) . . ?
C13 C12 C11 121.8(2) . . ?
C13 C12 H12A 119.1 . . ?
C11 C12 H12A 119.1 . . ?
C12 C13 C14 119.59(19) . . ?
C12 C13 H13A 120.2 . . ?
C14 C13 H13A 120.2 . . ?
C13 C14 C15 121.2(2) . . ?
C13 C14 H14A 119.4 . . ?
C15 C14 H14A 119.4 . . ?
C14 C15 C10 118.41(19) . . ?
C14 C15 C19 121.04(18) . . ?
C10 C15 C19 120.51(17) . . ?
C11 C16 C17 110.70(19) . . ?
C11 C16 C18 111.28(19) . . ?
C17 C16 C18 110.4(2) . . ?
C11 C16 H16A 108.1 . . ?
C17 C16 H16A 108.1 . . ?
C18 C16 H16A 108.1 . . ?
C16 C17 H17A 109.5 . . ?
C16 C17 H17B 109.5 . . ?
H17A C17 H17B 109.5 . . ?
C16 C17 H17C 109.5 . . ?
H17A C17 H17C 109.5 . . ?
H17B C17 H17C 109.5 . . ?
C16 C18 H18A 109.5 . . ?
C16 C18 H18B 109.5 . . ?
H18A C18 H18B 109.5 . . ?
C16 C18 H18C 109.5 . . ?
H18A C18 H18C 109.5 . . ?
H18B C18 H18C 109.5 . . ?
C15 C19 C20 113.50(17) . . ?
C15 C19 C21 109.75(17) . . ?
C20 C19 C21 110.30(18) . . ?
C15 C19 H19A 107.7 . . ?
C20 C19 H19A 107.7 . . ?
C21 C19 H19A 107.7 . . ?
C19 C20 H20A 109.5 . . ?
C19 C20 H20B 109.5 . . ?
H20A C20 H20B 109.5 . . ?
C19 C20 H20C 109.5 . . ?
H20A C20 H20C 109.5 . . ?
H20B C20 H20C 109.5 . . ?
C19 C21 H21A 109.5 . . ?
C19 C21 H21B 109.5 . . ?
H21A C21 H21B 109.5 . . ?
C19 C21 H21C 109.5 . . ?
H21A C21 H21C 109.5 . . ?
H21B C21 H21C 109.5 . . ?
C23 C22 C27 121.54(18) . . ?
C23 C22 N3 117.89(17) . . ?
C27 C22 N3 120.28(17) . . ?
C24 C23 C22 118.29(18) . . ?
C24 C23 C28 121.34(18) . . ?
C22 C23 C28 120.30(18) . . ?
C25 C24 C23 120.99(19) . . ?
C25 C24 H24A 119.5 . . ?
C23 C24 H24A 119.5 . . ?
C26 C25 C24 119.88(19) . . ?
C26 C25 H25A 120.1 . . ?
C24 C25 H25A 120.1 . . ?
C25 C26 C27 121.70(19) . . ?
C25 C26 H26A 119.1 . . ?
C27 C26 H26A 119.1 . . ?
C26 C27 C22 117.59(18) . . ?
C26 C27 C31 119.27(18) . . ?
C22 C27 C31 123.03(17) . . ?
C23 C28 C30 113.30(18) . . ?
C23 C28 C29 109.73(17) . . ?
C30 C28 C29 110.67(18) . . ?
C23 C28 H28A 107.6 . . ?
C30 C28 H28A 107.6 . . ?
C29 C28 H28A 107.6 . . ?
C28 C29 H29A 109.5 . . ?
C28 C29 H29B 109.5 . . ?
H29A C29 H29B 109.5 . . ?
C28 C29 H29C 109.5 . . ?
H29A C29 H29C 109.5 . . ?
H29B C29 H29C 109.5 . . ?
C28 C30 H30A 109.5 . . ?
C28 C30 H30B 109.5 . . ?
H30A C30 H30B 109.5 . . ?
C28 C30 H30C 109.5 . . ?
H30A C30 H30C 109.5 . . ?
H30B C30 H30C 109.5 . . ?
C27 C31 C33 109.95(16) . . ?
C27 C31 C32 111.88(17) . . ?
C33 C31 C32 110.92(18) . . ?
C27 C31 H31A 108.0 . . ?
C33 C31 H31A 108.0 . . ?
C32 C31 H31A 108.0 . . ?
C31 C32 H32A 109.5 . . ?
C31 C32 H32B 109.5 . . ?
H32A C32 H32B 109.5 . . ?
C31 C32 H32C 109.5 . . ?
H32A C32 H32C 109.5 . . ?
H32B C32 H32C 109.5 . . ?
C31 C33 H33A 109.5 . . ?
C31 C33 H33B 109.5 . . ?
H33A C33 H33B 109.5 . . ?
C31 C33 H33C 109.5 . . ?
H33A C33 H33C 109.5 . . ?
H33B C33 H33C 109.5 . . ?
N4 C34 C47 100.15(15) . . ?
N4 C34 C35 100.73(15) . . ?
C47 C34 C35 104.72(16) . . ?
N4 C34 H34A 116.3 . . ?
C47 C34 H34A 116.3 . . ?
C35 C34 H34A 116.3 . . ?
C36 C35 C40 120.8(2) . . ?
C36 C35 C34 134.1(2) . . ?
C40 C35 C34 105.11(17) . . ?
C35 C36 C37 118.3(2) . . ?
C35 C36 H36A 120.8 . . ?
C37 C36 H36A 120.8 . . ?
C38 C37 C36 121.0(2) . . ?
C38 C37 H37A 119.5 . . ?
C36 C37 H37A 119.5 . . ?
C37 C38 C39 120.8(2) . . ?
C37 C38 H38A 119.6 . . ?
C39 C38 H38A 119.6 . . ?
C40 C39 C38 118.2(2) . . ?
C40 C39 H39A 120.9 . . ?
C38 C39 H39A 120.9 . . ?
C39 C40 C35 121.0(2) . . ?
C39 C40 C41 134.0(2) . . ?
C35 C40 C41 104.98(17) . . ?
N4 C41 C40 100.67(16) . . ?
N4 C41 C42 100.28(15) . . ?
C40 C41 C42 104.86(15) . . ?
N4 C41 H41A 116.2 . . ?
C40 C41 H41A 116.2 . . ?
C42 C41 H41A 116.2 . . ?
C43 C42 C47 121.09(19) . . ?
C43 C42 C41 133.98(19) . . ?
C47 C42 C41 104.93(17) . . ?
C42 C43 C44 118.2(2) . . ?
C42 C43 H43A 120.9 . . ?
C44 C43 H43A 120.9 . . ?
C45 C44 C43 120.7(2) . . ?
C45 C44 H44A 119.7 . . ?
C43 C44 H44A 119.7 . . ?
C44 C45 C46 120.9(2) . . ?
C44 C45 H45A 119.6 . . ?
C46 C45 H45A 119.6 . . ?
C47 C46 C45 118.2(2) . . ?
C47 C46 H46A 120.9 . . ?
C45 C46 H46A 120.9 . . ?
C46 C47 C42 120.96(19) . . ?
C46 C47 C34 133.90(19) . . ?
C42 C47 C34 105.15(16) . . ?
C106 C101 C102 122.3(4) . . ?
C106 C101 H10A 118.9 . . ?
C102 C101 H10A 118.9 . . ?
C103 C102 C101 115.4(5) . . ?
C103 C102 H10B 122.3 . . ?
C101 C102 H10B 122.3 . . ?
C102 C103 C104 121.4(5) . . ?
C102 C103 H10C 119.3 . . ?
C104 C103 H10C 119.3 . . ?
C105 C104 C103 120.9(5) . . ?
C105 C104 H10D 119.5 . . ?
C103 C104 H10D 119.5 . . ?
C104 C105 C106 120.3(5) . . ?
C104 C105 H10E 119.9 . . ?
C106 C105 H10E 119.9 . . ?
C101 C106 C105 119.7(5) . . ?
C101 C106 C107 121.8(4) . . ?
C105 C106 C107 118.5(5) . . ?
C106 C107 H10F 109.5 . . ?
C106 C107 H10G 109.5 . . ?
H10F C107 H10G 109.5 . . ?
C106 C107 H10H 109.5 . . ?
H10F C107 H10H 109.5 . . ?
H10G C107 H10H 109.5 . . ?
C202 C201 C203 119.9(5) . 2_756 ?
C202 C201 H20D 120.0 . . ?
C203 C201 H20D 120.0 2_756 . ?
C201 C202 C203 119.7(4) . . ?
C201 C202 H20E 120.2 . . ?
C203 C202 H20E 120.2 . . ?
C204 C203 C201 121.5(6) . 2_756 ?
C204 C203 C202 118.1(5) . . ?
C201 C203 C202 120.4(5) 2_756 . ?
C201 C203 H20F 119.8 2_756 . ?
C202 C203 H20F 119.8 . . ?
C203 C204 H20G 109.5 . . ?
C203 C204 H20H 109.5 . . ?
H20G C204 H20H 109.5 . . ?
C203 C204 H20I 109.5 . . ?
H20G C204 H20I 109.5 . . ?
H20H C204 H20I 109.5 . . ?

loop_
_geom_bond_atom_site_label_1
_geom_bond_atom_site_label_2
_geom_bond_distance
_geom_bond_site_symmetry_2
_geom_bond_publ_flag
Fe1 N4 1.9075(16) . ?
Fe1 N2 2.0049(16) . ?
Fe1 N1 2.1780(16) . ?
Fe1 N3 2.2214(16) . ?
N1 C2 1.318(3) . ?
N1 C10 1.429(2) . ?
N2 C7 1.373(2) . ?
N2 C3 1.377(2) . ?
N3 C8 1.301(2) . ?
N3 C22 1.434(2) . ?
N4 C34 1.489(2) . ?
N4 C41 1.492(2) . ?
C1 C2 1.502(3) . ?
C1 H1A 0.9800 . ?
C1 H1B 0.9800 . ?
C1 H1C 0.9800 . ?
C2 C3 1.441(3) . ?
C3 C4 1.397(3) . ?
C4 C5 1.383(3) . ?
C4 H4A 0.9500 . ?
C5 C6 1.398(3) . ?
C5 H5A 0.9500 . ?
C6 C7 1.383(3) . ?
C6 H6A 0.9500 . ?
C7 C8 1.457(3) . ?
C8 C9 1.504(3) . ?
C9 H9A 0.9800 . ?
C9 H9B 0.9800 . ?
C9 H9C 0.9800 . ?
C10 C11 1.410(3) . ?
C10 C15 1.413(3) . ?
C11 C12 1.391(3) . ?
C11 C16 1.525(3) . ?
C12 C13 1.384(3) . ?
C12 H12A 0.9500 . ?
C13 C14 1.385(3) . ?
C13 H13A 0.9500 . ?
C14 C15 1.390(3) . ?
C14 H14A 0.9500 . ?
C15 C19 1.518(3) . ?
C16 C17 1.530(3) . ?
C16 C18 1.534(3) . ?
C16 H16A 1.0000 . ?
C17 H17A 0.9800 . ?
C17 H17B 0.9800 . ?
C17 H17C 0.9800 . ?
C18 H18A 0.9800 . ?
C18 H18B 0.9800 . ?
C18 H18C 0.9800 . ?
C19 C20 1.533(3) . ?
C19 C21 1.534(3) . ?
C19 H19A 1.0000 . ?
C20 H20A 0.9800 . ?
C20 H20B 0.9800 . ?
C20 H20C 0.9800 . ?
C21 H21A 0.9800 . ?
C21 H21B 0.9800 . ?
C21 H21C 0.9800 . ?
C22 C23 1.406(3) . ?
C22 C27 1.409(3) . ?
C23 C24 1.394(3) . ?
C23 C28 1.524(3) . ?
C24 C25 1.385(3) . ?
C24 H24A 0.9500 . ?
C25 C26 1.381(3) . ?
C25 H25A 0.9500 . ?
C26 C27 1.395(3) . ?
C26 H26A 0.9500 . ?
C27 C31 1.518(3) . ?
C28 C30 1.529(3) . ?
C28 C29 1.536(3) . ?
C28 H28A 1.0000 . ?
C29 H29A 0.9800 . ?
C29 H29B 0.9800 . ?
C29 H29C 0.9800 . ?
C30 H30A 0.9800 . ?
C30 H30B 0.9800 . ?
C30 H30C 0.9800 . ?
C31 C33 1.526(3) . ?
C31 C32 1.536(3) . ?
C31 H31A 1.0000 . ?
C32 H32A 0.9800 . ?
C32 H32B 0.9800 . ?
C32 H32C 0.9800 . ?
C33 H33A 0.9800 . ?
C33 H33B 0.9800 . ?
C33 H33C 0.9800 . ?
C34 C47 1.535(3) . ?
C34 C35 1.536(3) . ?
C34 H34A 1.0000 . ?
C35 C36 1.378(3) . ?
C35 C40 1.402(3) . ?
C36 C37 1.397(4) . ?
C36 H36A 0.9500 . ?
C37 C38 1.382(4) . ?
C37 H37A 0.9500 . ?
C38 C39 1.400(3) . ?
C38 H38A 0.9500 . ?
C39 C40 1.380(3) . ?
C39 H39A 0.9500 . ?
C40 C41 1.533(3) . ?
C41 C42 1.536(3) . ?
C41 H41A 1.0000 . ?
C42 C43 1.375(3) . ?
C42 C47 1.402(3) . ?
C43 C44 1.406(3) . ?
C43 H43A 0.9500 . ?
C44 C45 1.386(3) . ?
C44 H44A 0.9500 . ?
C45 C46 1.400(3) . ?
C45 H45A 0.9500 . ?
C46 C47 1.381(3) . ?
C46 H46A 0.9500 . ?
C101 C106 1.353(6) . ?
C101 C102 1.459(5) . ?
C101 H10A 0.9500 . ?
C102 C103 1.353(6) . ?
C102 H10B 0.9500 . ?
C103 C104 1.403(7) . ?
C103 H10C 0.9500 . ?
C104 C105 1.357(7) . ?
C104 H10D 0.9500 . ?
C105 C106 1.358(6) . ?
C105 H10E 0.9500 . ?
C106 C107 1.546(6) . ?
C107 H10F 0.9800 . ?
C107 H10G 0.9800 . ?
C107 H10H 0.9800 . ?
C201 C202 1.335(7) . ?
C201 C203 1.377(5) 2_756 ?
C201 H20D 0.9500 . ?
C202 C203 1.406(7) . ?
C202 H20E 0.9500 . ?
C203 C204 1.267(7) . ?
C203 C201 1.377(5) 2_756 ?
C203 H20F 0.9500 . ?
C204 H20G 0.9800 . ?
C204 H20H 0.9800 . ?
C204 H20I 0.9800 . ?
